data_3000423
loop_
_publ_author_name
'Toms Rekis'

_publ_section_title
;
 ?
;
_journal_name_full 'To be published'
_chemical_formula_sum 'C36 H76 Mg O7'
_chemical_name_common 'magnesium stearate trihydrate'
_space_group_name_Hall '-P 2ybc'
_space_group_name_H-M_alt 'P 1 21/c 1'
_cell_angle_alpha 90
_cell_angle_beta 94.6908
_cell_angle_gamma 90
_cell_length_a 53.1859
_cell_length_b 8.219
_cell_length_c 8.891
_cell_measurement_temperature 100
_cell_volume 3873.549
_diffrn_ambient_temperature 100
_diffrn_radiation_probe x-ray
_diffrn_radiation_type synchrotron
_diffrn_radiation_wavelength 0.7872
_refine_ls_goodness_of_fit_gt 2.17
_refine_ls_goodness_of_fit_ref 1.30
_refine_ls_R_factor_all 0.2529
_refine_ls_R_factor_gt 0.0768
_refine_ls_wR_factor_gt 0.0884
_refine_ls_wR_factor_ref 0.1110
_cod_database_code 3000423
_cod_hold_until_date 2023-01-15

loop_
_atom_site_label
_atom_site_fract_x
_atom_site_fract_y
_atom_site_fract_z
? ? ? ?
